data_1527430
loop_
_publ_author_name
'Gopal, R.'
'Rutherford, J.S.'
'Robertson, B.E.'

_publ_section_title
;
 Closest Packing in Dense Oxides: The Structure of a Polymorph of Co3 (As
 O4)2
;
_journal_name_full 'Journal of Solid State Chemistry'
_journal_page_first 29
_journal_page_last 40
_journal_volume 32
_journal_year 1980
_chemical_formula_sum 'As2 Co3 O8'
_chemical_name_systematic 'Co3 (As O4)2'
_space_group_IT_number 122
_symmetry_space_group_name_Hall 'I -4 2bw'
_symmetry_space_group_name_H-M 'I -4 2 d'
_cell_angle_alpha 90
_cell_angle_beta 90
_cell_angle_gamma 90
_cell_formula_units_Z 6
_cell_length_a 6.858
_cell_length_b 6.858
_cell_length_c 18.872
_cell_volume 887.591
_citation_journal_id_ASTM JSSCBI
_cod_data_source_file Gopal_JSSCBI_1980_912.cif
_cod_data_source_block As2Co3O8
_cod_original_cell_volume 887.5909
_cod_database_code 1527430

loop_
_symmetry_equiv_pos_as_xyz
x,y,z
y,-x,-z
-x,-y,z
-y,x,-z
x,-y+1/2,-z+1/4
-y+1/2,-x,z+3/4
-x,y+1/2,-z+1/4
y+1/2,x,z+3/4
x+1/2,y+1/2,z+1/2
y+1/2,-x+1/2,-z+1/2
-x+1/2,-y+1/2,z+1/2
-y+1/2,x+1/2,-z+1/2
x+1/2,-y+1,-z+3/4
-y+1,-x+1/2,z+5/4
-x+1/2,y+1,-z+3/4
y+1,x+1/2,z+5/4

loop_
_atom_site_label
_atom_site_type_symbol
_atom_site_fract_x
_atom_site_fract_y
_atom_site_fract_z
_atom_site_occupancy
_atom_site_U_iso_or_equiv
O1 O-2 0.0576 0.2072 0.0435 1 0.0
As2 As+5 0 0 0 1 0.0
O2 O-2 0.4963 0.2898 0.1925 1 0.0
Co3 Co+2 0 0 0.5 0.5 0.0
Co1 Co+2 0.2435 0.25 0.125 1 0.0
As1 As+5 -0.3435 0.25 0.125 1 0.0
Co2 Co+2 0 0 0.2277 1 0.0
O3 O-2 0.2208 0.547 0.1016 1 0.0
